data_7236443
loop_
_publ_author_name
'Li, Chenglong'
'Wei, Jinbei'
'Song, Xiaoxian'
'Ye, Kaiqi'
'Zhang, Hongyu'
'Zhang, Jingying'
'Wang, Yue'

_publ_section_title
;
 Non-doped luminescent material based organic light-emitting devices
 displaying high brightness under very low driving voltage
;
_journal_issue 29
_journal_name_full 'Journal of Materials Chemistry C'
_journal_page_first 7013
_journal_paper_doi 10.1039/C6TC01975G
_journal_volume 4
_journal_year 2016
_chemical_formula_sum 'C53 H35 N3'
_chemical_formula_weight 713.84
_space_group_IT_number 14
_space_group_name_Hall '-P 2ybc'
_space_group_name_H-M_alt 'P 1 21/c 1'
_symmetry_cell_setting monoclinic
_symmetry_space_group_name_H-M 'P 1 21/c 1'
_atom_sites_solution_hydrogens geom
_atom_sites_solution_primary direct
_atom_sites_solution_secondary difmap
_audit_creation_method SHELXL-97
_audit_update_record
;
2015-04-25 deposited with the CCDC.
2016-07-07 downloaded from the CCDC.
;
_cell_angle_alpha 90.00
_cell_angle_beta 106.363(2)
_cell_angle_gamma 90.00
_cell_formula_units_Z 4
_cell_length_a 18.1453(19)
_cell_length_b 11.7409(12)
_cell_length_c 18.0797(19)
_cell_measurement_temperature 273(2)
_cell_volume 3695.7(7)
_computing_structure_refinement 'SHELXL-97 (Sheldrick, 1997)'
_computing_structure_solution 'SHELXS-97 (Sheldrick, 1990)'
_diffrn_ambient_temperature 273(2)
_diffrn_measured_fraction_theta_full 0.999
_diffrn_measured_fraction_theta_max 0.999
_diffrn_radiation_monochromator graphite
_diffrn_radiation_source 'fine-focus sealed tube'
_diffrn_radiation_type MoK\a
_diffrn_radiation_wavelength 0.71073
_diffrn_reflns_av_R_equivalents 0.0485
_diffrn_reflns_av_sigmaI/netI 0.0507
_diffrn_reflns_limit_h_max 21
_diffrn_reflns_limit_h_min -21
_diffrn_reflns_limit_k_max 13
_diffrn_reflns_limit_k_min -13
_diffrn_reflns_limit_l_max 21
_diffrn_reflns_limit_l_min -21
_diffrn_reflns_number 22329
_diffrn_reflns_theta_full 25.03
_diffrn_reflns_theta_max 25.03
_diffrn_reflns_theta_min 2.09
_exptl_absorpt_coefficient_mu 0.075
_exptl_crystal_colour yellow
_exptl_crystal_density_diffrn 1.283
_exptl_crystal_density_method 'not measured'
_exptl_crystal_description block
_exptl_crystal_F_000 1496
_refine_diff_density_max 0.184
_refine_diff_density_min -0.188
_refine_diff_density_rms 0.039
_refine_ls_extinction_method none
_refine_ls_goodness_of_fit_ref 1.035
_refine_ls_hydrogen_treatment mixed
_refine_ls_matrix_type full
_refine_ls_number_parameters 505
_refine_ls_number_reflns 6527
_refine_ls_number_restraints 0
_refine_ls_restrained_S_all 1.035
_refine_ls_R_factor_all 0.0699
_refine_ls_R_factor_gt 0.0456
_refine_ls_shift/su_max 0.001
_refine_ls_shift/su_mean 0.000
_refine_ls_structure_factor_coef Fsqd
_refine_ls_weighting_details 'calc w=1/[\s^2^(Fo^2^)+(0.0416P)^2^+0.6622P] where P=(Fo^2^+2Fc^2^)/3'
_refine_ls_weighting_scheme calc
_refine_ls_wR_factor_gt 0.0961
_refine_ls_wR_factor_ref 0.1081
_reflns_number_gt 4785
_reflns_number_total 6527
_reflns_threshold_expression >2sigma(I)
_cod_data_source_file c6tc01975g1.cif
_cod_data_source_block 1
_cod_original_sg_symbol_H-M P2(1)/c
_cod_database_code 7236443

loop_
_symmetry_equiv_pos_as_xyz
'x, y, z'
'-x, y+1/2, -z+1/2'
'-x, -y, -z'
'x, -y-1/2, z-1/2'

loop_
_atom_site_label
_atom_site_type_symbol
_atom_site_fract_x
_atom_site_fract_y
_atom_site_fract_z
_atom_site_U_iso_or_equiv
_atom_site_adp_type
_atom_site_occupancy
_atom_site_symmetry_multiplicity
_atom_site_calc_flag
_atom_site_refinement_flags
N1 N 0.35899(8) 0.08418(13) 0.06997(9) 0.0290(4) Uani 1 1 d .
N2 N 0.01732(8) -0.43739(13) 0.32832(9) 0.0261(4) Uani 1 1 d .
C3 C 0.10300(10) -0.27404(16) 0.33625(10) 0.0242(4) Uani 1 1 d .
C4 C 0.23913(10) -0.19227(15) 0.21644(11) 0.0242(4) Uani 1 1 d .
N5 N 0.46909(8) 0.00635(13) 0.14106(9) 0.0265(4) Uani 1 1 d .
C6 C 0.18321(10) -0.25674(15) 0.24720(11) 0.0234(4) Uani 1 1 d .
C7 C 0.10015(10) -0.42507(15) 0.24244(11) 0.0240(4) Uani 1 1 d .
C8 C 0.07458(10) -0.37804(16) 0.30227(11) 0.0252(4) Uani 1 1 d .
C9 C 0.15536(10) -0.21000(15) 0.30597(10) 0.0238(4) Uani 1 1 d .
C10 C 0.17744(10) -0.09968(16) 0.33807(11) 0.0294(5) Uani 1 1 d .
H10A H 0.2081 -0.0539 0.3169 0.035 Uiso 1 1 calc R
C11 C 0.21864(10) -0.15451(15) 0.14018(11) 0.0254(4) Uani 1 1 d .
H11A H 0.1703 -0.1721 0.1079 0.030 Uiso 1 1 calc R
C12 C 0.42030(10) 0.13472(16) 0.05216(11) 0.0276(4) Uani 1 1 d .
C13 C 0.03976(10) -0.53400(16) 0.37600(10) 0.0246(4) Uani 1 1 d .
C14 C 0.18785(11) -0.41996(16) 0.16086(11) 0.0302(5) Uani 1 1 d .
H14A H 0.2270 -0.3849 0.1453 0.036 Uiso 1 1 calc R
C15 C -0.05926(10) -0.39504(15) 0.30396(11) 0.0246(4) Uani 1 1 d .
C16 C 0.52177(10) -0.05324(16) 0.20385(11) 0.0267(4) Uani 1 1 d .
C17 C 0.15787(10) -0.36499(15) 0.21667(10) 0.0234(4) Uani 1 1 d .
C18 C 0.48847(10) 0.08825(16) 0.09413(11) 0.0266(4) Uani 1 1 d .
C19 C 0.26877(10) -0.09162(15) 0.11179(11) 0.0255(4) Uani 1 1 d .
H19A H 0.2532 -0.0661 0.0611 0.031 Uiso 1 1 calc R
C20 C 0.34220(10) -0.06575(15) 0.15777(11) 0.0249(4) Uani 1 1 d .
C21 C 0.08181(10) -0.23021(17) 0.40093(11) 0.0296(5) Uani 1 1 d .
H21A H 0.0497 -0.2728 0.4222 0.036 Uiso 1 1 calc R
C22 C -0.10928(10) -0.40586(16) 0.34952(11) 0.0293(5) Uani 1 1 d .
H22A H -0.0932 -0.4428 0.3968 0.035 Uiso 1 1 calc R
C23 C 0.13851(12) -0.63839(18) 0.46828(11) 0.0362(5) Uani 1 1 d .
H23A H 0.1889 -0.6432 0.4994 0.043 Uiso 1 1 calc R
C24 C 0.56174(11) 0.11947(17) 0.08379(11) 0.0290(5) Uani 1 1 d .
C25 C -0.01023(11) -0.62527(16) 0.37388(11) 0.0290(5) Uani 1 1 d .
H25A H -0.0602 -0.6222 0.3416 0.035 Uiso 1 1 calc R
C26 C 0.07121(11) -0.52976(16) 0.20592(11) 0.0300(5) Uani 1 1 d .
H26A H 0.0317 -0.5667 0.2196 0.036 Uiso 1 1 calc R
C27 C 0.48897(11) 0.27340(17) -0.00397(11) 0.0310(5) Uani 1 1 d .
C28 C -0.08402(10) -0.33674(16) 0.23437(11) 0.0290(5) Uani 1 1 d .
H28A H -0.0511 -0.3283 0.2036 0.035 Uiso 1 1 calc R
C29 C 0.16044(11) -0.52230(17) 0.13006(12) 0.0346(5) Uani 1 1 d .
H29A H 0.1816 -0.5569 0.0945 0.041 Uiso 1 1 calc R
C30 C 0.01412(12) -0.71991(17) 0.41946(12) 0.0352(5) Uani 1 1 d .
H30A H -0.0200 -0.7794 0.4184 0.042 Uiso 1 1 calc R
C31 C 0.31285(10) -0.16723(16) 0.26208(11) 0.0294(5) Uani 1 1 d .
H31A H 0.3282 -0.1922 0.3129 0.035 Uiso 1 1 calc R
C32 C 0.41775(11) 0.23029(17) 0.00170(11) 0.0303(5) Uani 1 1 d .
C33 C 0.56079(11) 0.21401(17) 0.03413(11) 0.0303(5) Uani 1 1 d .
C34 C 0.38958(10) 0.00795(16) 0.12346(11) 0.0250(4) Uani 1 1 d .
C35 C 0.10768(11) -0.12750(17) 0.43193(12) 0.0352(5) Uani 1 1 d .
H35A H 0.0945 -0.1013 0.4751 0.042 Uiso 1 1 calc R
C36 C 0.11457(11) -0.54198(17) 0.42406(11) 0.0301(5) Uani 1 1 d .
H36A H 0.1487 -0.4820 0.4264 0.036 Uiso 1 1 calc R
C37 C 0.10017(11) -0.57671(17) 0.15151(12) 0.0345(5) Uani 1 1 d .
H37A H 0.0803 -0.6450 0.1282 0.041 Uiso 1 1 calc R
C38 C 0.36379(11) -0.10581(16) 0.23324(11) 0.0303(5) Uani 1 1 d .
H38A H 0.4130 -0.0912 0.2647 0.036 Uiso 1 1 calc R
C39 C -0.18302(11) -0.36151(17) 0.32433(12) 0.0342(5) Uani 1 1 d .
H39A H -0.2166 -0.3707 0.3544 0.041 Uiso 1 1 calc R
C40 C 0.63114(11) 0.06180(18) 0.11635(12) 0.0345(5) Uani 1 1 d .
H40A H 0.6317 -0.0005 0.1482 0.041 Uiso 1 1 calc R
C41 C 0.48629(13) 0.37308(18) -0.04805(12) 0.0406(6) Uani 1 1 d .
H41A H 0.5320 0.4043 -0.0523 0.049 Uiso 1 1 calc R
C42 C 0.69801(12) 0.18875(19) 0.05439(12) 0.0395(6) Uani 1 1 d .
H42A H 0.7435 0.2122 0.0449 0.047 Uiso 1 1 calc R
C43 C 0.69821(11) 0.09577(19) 0.10199(12) 0.0380(5) Uani 1 1 d .
H43A H 0.7436 0.0566 0.1241 0.046 Uiso 1 1 calc R
C44 C -0.20721(11) -0.30387(17) 0.25508(12) 0.0355(5) Uani 1 1 d .
H44A H -0.2566 -0.2739 0.2386 0.043 Uiso 1 1 calc R
C45 C 0.56048(11) 0.00667(18) 0.26867(12) 0.0348(5) Uani 1 1 d .
H45A H 0.5526 0.0846 0.2719 0.042 Uiso 1 1 calc R
C46 C 0.15461(11) -0.06020(18) 0.39875(12) 0.0352(5) Uani 1 1 d .
H46A H 0.1700 0.0118 0.4186 0.042 Uiso 1 1 calc R
C47 C 0.41870(14) 0.4251(2) -0.08466(13) 0.0470(6) Uani 1 1 d .
H47A H 0.4190 0.4911 -0.1130 0.056 Uiso 1 1 calc R
C48 C -0.15690(11) -0.29140(17) 0.21063(12) 0.0338(5) Uani 1 1 d .
H48A H -0.1725 -0.2520 0.1642 0.041 Uiso 1 1 calc R
C49 C 0.34863(12) 0.28354(18) -0.03736(12) 0.0394(5) Uani 1 1 d .
H49A H 0.3022 0.2533 -0.0343 0.047 Uiso 1 1 calc R
C50 C 0.63126(12) 0.24582(19) 0.02146(12) 0.0370(5) Uani 1 1 d .
H50A H 0.6323 0.3077 -0.0104 0.044 Uiso 1 1 calc R
C51 C 0.61134(12) -0.0501(2) 0.32913(13) 0.0451(6) Uani 1 1 d .
H51A H 0.6377 -0.0102 0.3731 0.054 Uiso 1 1 calc R
C52 C 0.08852(12) -0.72747(18) 0.46666(12) 0.0378(5) Uani 1 1 d .
H52A H 0.1047 -0.7918 0.4969 0.045 Uiso 1 1 calc R
C53 C 0.34912(13) 0.37994(19) -0.07997(13) 0.0463(6) Uani 1 1 d .
H53A H 0.3031 0.4151 -0.1057 0.056 Uiso 1 1 calc R
C54 C 0.58414(13) -0.2247(2) 0.25911(14) 0.0454(6) Uani 1 1 d .
H54A H 0.5922 -0.3025 0.2558 0.054 Uiso 1 1 calc R
C55 C 0.53313(12) -0.16864(17) 0.19839(12) 0.0357(5) Uani 1 1 d .
H55A H 0.5068 -0.2085 0.1544 0.043 Uiso 1 1 calc R
C56 C 0.62298(12) -0.1656(2) 0.32426(14) 0.0483(6) Uani 1 1 d .
H56A H 0.6570 -0.2035 0.3649 0.058 Uiso 1 1 calc R

loop_
_atom_site_aniso_label
_atom_site_aniso_U_11
_atom_site_aniso_U_22
_atom_site_aniso_U_33
_atom_site_aniso_U_23
_atom_site_aniso_U_13
_atom_site_aniso_U_12
N1 0.0262(9) 0.0315(9) 0.0286(10) 0.0031(8) 0.0067(7) -0.0038(7)
N2 0.0208(8) 0.0305(9) 0.0283(9) 0.0043(8) 0.0088(7) -0.0028(7)
C3 0.0195(9) 0.0277(11) 0.0240(11) 0.0024(9) 0.0040(8) 0.0028(8)
C4 0.0247(10) 0.0223(10) 0.0273(11) 0.0004(9) 0.0100(8) 0.0001(8)
N5 0.0240(8) 0.0280(9) 0.0282(9) 0.0028(7) 0.0083(7) -0.0037(7)
C6 0.0189(9) 0.0259(10) 0.0243(10) 0.0024(9) 0.0045(8) 0.0003(8)
C7 0.0213(9) 0.0233(10) 0.0260(11) 0.0033(9) 0.0044(8) 0.0014(8)
C8 0.0202(9) 0.0280(11) 0.0281(11) 0.0034(9) 0.0078(8) -0.0015(8)
C9 0.0210(9) 0.0256(11) 0.0232(10) 0.0027(9) 0.0035(8) -0.0001(8)
C10 0.0283(10) 0.0275(11) 0.0337(12) -0.0003(9) 0.0107(9) -0.0043(9)
C11 0.0202(9) 0.0278(11) 0.0274(11) -0.0043(9) 0.0054(8) -0.0018(8)
C12 0.0267(10) 0.0313(11) 0.0247(11) -0.0005(9) 0.0071(9) -0.0052(9)
C13 0.0261(10) 0.0274(11) 0.0229(11) 0.0002(9) 0.0112(8) 0.0016(8)
C14 0.0267(10) 0.0328(12) 0.0341(12) 0.0001(10) 0.0135(9) -0.0020(9)
C15 0.0225(10) 0.0234(10) 0.0274(11) -0.0024(9) 0.0061(8) -0.0041(8)
C16 0.0225(10) 0.0307(11) 0.0282(11) 0.0041(9) 0.0095(9) 0.0002(8)
C17 0.0206(9) 0.0254(11) 0.0230(10) 0.0021(8) 0.0041(8) 0.0002(8)
C18 0.0278(10) 0.0284(11) 0.0252(11) -0.0011(9) 0.0098(9) -0.0043(9)
C19 0.0258(10) 0.0288(11) 0.0219(10) 0.0003(9) 0.0070(8) 0.0011(8)
C20 0.0251(10) 0.0250(10) 0.0264(11) -0.0017(9) 0.0101(8) -0.0014(8)
C21 0.0260(10) 0.0352(12) 0.0294(11) 0.0016(10) 0.0108(9) -0.0007(9)
C22 0.0310(11) 0.0291(11) 0.0298(11) 0.0030(9) 0.0118(9) 0.0004(9)
C23 0.0334(12) 0.0474(14) 0.0267(12) 0.0037(10) 0.0070(9) 0.0103(10)
C24 0.0279(10) 0.0350(12) 0.0251(11) -0.0051(9) 0.0094(9) -0.0061(9)
C25 0.0300(11) 0.0290(11) 0.0291(11) 0.0009(9) 0.0101(9) -0.0021(9)
C26 0.0296(11) 0.0286(11) 0.0336(12) 0.0006(10) 0.0118(9) -0.0052(9)
C27 0.0384(12) 0.0337(12) 0.0214(11) -0.0018(9) 0.0090(9) -0.0107(9)
C28 0.0285(11) 0.0325(12) 0.0276(11) 0.0011(9) 0.0102(9) -0.0022(9)
C29 0.0396(12) 0.0340(12) 0.0340(12) -0.0064(10) 0.0167(10) -0.0013(10)
C30 0.0458(13) 0.0294(12) 0.0349(13) 0.0034(10) 0.0188(11) -0.0033(10)
C31 0.0274(10) 0.0374(12) 0.0232(11) 0.0045(9) 0.0066(9) -0.0029(9)
C32 0.0341(11) 0.0324(12) 0.0231(11) 0.0011(9) 0.0058(9) -0.0050(9)
C33 0.0328(11) 0.0357(12) 0.0242(11) -0.0083(9) 0.0109(9) -0.0114(9)
C34 0.0232(10) 0.0276(11) 0.0244(11) -0.0048(9) 0.0070(8) -0.0039(8)
C35 0.0361(12) 0.0395(13) 0.0326(12) -0.0056(10) 0.0141(10) 0.0016(10)
C36 0.0247(10) 0.0385(12) 0.0284(11) -0.0002(10) 0.0094(9) -0.0023(9)
C37 0.0414(12) 0.0264(11) 0.0361(13) -0.0044(10) 0.0113(10) -0.0060(9)
C38 0.0248(10) 0.0385(12) 0.0268(11) -0.0021(10) 0.0061(9) -0.0072(9)
C39 0.0293(11) 0.0360(12) 0.0416(13) 0.0001(10) 0.0169(10) -0.0007(9)
C40 0.0302(11) 0.0410(13) 0.0340(12) -0.0042(10) 0.0117(10) -0.0032(10)
C41 0.0485(14) 0.0400(13) 0.0342(13) 0.0011(11) 0.0130(11) -0.0156(11)
C42 0.0337(12) 0.0576(15) 0.0328(13) -0.0152(12) 0.0187(10) -0.0184(11)
C43 0.0276(11) 0.0527(14) 0.0351(13) -0.0119(11) 0.0110(10) -0.0045(10)
C44 0.0260(11) 0.0369(12) 0.0419(13) 0.0009(11) 0.0070(10) 0.0039(9)
C45 0.0307(11) 0.0366(13) 0.0362(13) -0.0027(10) 0.0079(10) 0.0008(9)
C46 0.0365(12) 0.0302(12) 0.0396(13) -0.0078(10) 0.0118(10) -0.0046(9)
C47 0.0652(16) 0.0377(13) 0.0354(14) 0.0109(11) 0.0095(12) -0.0087(12)
C48 0.0338(12) 0.0346(12) 0.0303(12) 0.0045(10) 0.0046(9) 0.0007(9)
C49 0.0366(12) 0.0444(14) 0.0322(13) 0.0079(11) 0.0013(10) -0.0049(10)
C50 0.0403(13) 0.0465(13) 0.0267(12) -0.0036(10) 0.0134(10) -0.0157(11)
C51 0.0338(12) 0.0625(17) 0.0341(13) 0.0013(12) 0.0018(10) 0.0006(11)
C52 0.0508(14) 0.0355(13) 0.0296(12) 0.0082(10) 0.0154(11) 0.0121(11)
C53 0.0495(14) 0.0442(14) 0.0383(14) 0.0117(12) 0.0008(11) 0.0006(11)
C54 0.0457(14) 0.0357(13) 0.0585(17) 0.0139(12) 0.0208(13) 0.0075(11)
C55 0.0380(12) 0.0320(12) 0.0386(13) 0.0008(10) 0.0130(10) -0.0004(10)
C56 0.0361(13) 0.0606(17) 0.0478(15) 0.0224(14) 0.0113(11) 0.0080(12)

loop_
_atom_type_symbol
_atom_type_description
_atom_type_scat_dispersion_real
_atom_type_scat_dispersion_imag
_atom_type_scat_source
C C 0.0033 0.0016 'International Tables Vol C Tables 4.2.6.8 and 6.1.1.4'
H H 0.0000 0.0000 'International Tables Vol C Tables 4.2.6.8 and 6.1.1.4'
N N 0.0061 0.0033 'International Tables Vol C Tables 4.2.6.8 and 6.1.1.4'

loop_
_geom_angle_atom_site_label_1
_geom_angle_atom_site_label_2
_geom_angle_atom_site_label_3
_geom_angle
C34 N1 C12 105.24(15)
C13 N2 C15 123.86(14)
C13 N2 C8 118.60(14)
C15 N2 C8 117.54(15)
C8 C3 C21 121.60(17)
C8 C3 C9 119.45(16)
C21 C3 C9 118.95(17)
C31 C4 C11 117.59(16)
C31 C4 C6 121.81(17)
C11 C4 C6 120.60(16)
C34 N5 C18 106.01(15)
C34 N5 C16 127.08(15)
C18 N5 C16 126.15(15)
C9 C6 C17 119.95(16)
C9 C6 C4 120.58(16)
C17 C6 C4 119.47(16)
C8 C7 C26 122.53(16)
C8 C7 C17 118.90(16)
C26 C7 C17 118.57(16)
C3 C8 C7 121.36(16)
C3 C8 N2 119.41(16)
C7 C8 N2 119.23(16)
C6 C9 C10 122.66(16)
C6 C9 C3 119.98(16)
C10 C9 C3 117.36(16)
C46 C10 C9 121.50(18)
C19 C11 C4 121.21(17)
C18 C12 N1 111.22(17)
C18 C12 C32 121.65(17)
N1 C12 C32 126.93(17)
C36 C13 C25 118.45(18)
C36 C13 N2 119.79(16)
C25 C13 N2 121.69(17)
C29 C14 C17 121.40(17)
C28 C15 C22 118.79(17)
C28 C15 N2 119.34(16)
C22 C15 N2 121.81(17)
C45 C16 C55 120.81(19)
C45 C16 N5 119.20(17)
C55 C16 N5 119.98(18)
C6 C17 C14 122.46(16)
C6 C17 C7 120.00(16)
C14 C17 C7 117.53(16)
C12 C18 N5 105.62(15)
C12 C18 C24 123.31(17)
N5 C18 C24 130.97(17)
C11 C19 C20 121.07(18)
C19 C20 C38 118.04(17)
C19 C20 C34 116.79(17)
C38 C20 C34 125.08(17)
C35 C21 C3 121.19(18)
C39 C22 C15 120.03(18)
C52 C23 C36 120.70(19)
C40 C24 C33 119.33(17)
C40 C24 C18 125.03(18)
C33 C24 C18 115.60(17)
C30 C25 C13 120.33(18)
C37 C26 C7 121.31(17)
C41 C27 C32 116.77(19)
C41 C27 C33 123.00(18)
C32 C27 C33 120.22(18)
C48 C28 C15 120.61(17)
C14 C29 C37 120.66(18)
C25 C30 C52 120.88(19)
C38 C31 C4 121.26(18)
C49 C32 C27 120.58(18)
C49 C32 C12 122.13(18)
C27 C32 C12 117.20(17)
C50 C33 C24 117.25(19)
C50 C33 C27 121.57(19)
C24 C33 C27 121.16(16)
N1 C34 N5 111.89(15)
N1 C34 C20 122.11(16)
N5 C34 C20 125.99(17)
C21 C35 C46 120.08(18)
C23 C36 C13 120.50(18)
C26 C37 C29 120.25(18)
C31 C38 C20 120.80(18)
C44 C39 C22 120.80(18)
C43 C40 C24 121.2(2)
C47 C41 C27 122.0(2)
C50 C42 C43 120.18(18)
C40 C43 C42 119.8(2)
C39 C44 C48 119.02(18)
C16 C45 C51 119.5(2)
C10 C46 C35 120.62(19)
C41 C47 C53 120.5(2)
C28 C48 C44 120.72(19)
C53 C49 C32 120.3(2)
C42 C50 C33 122.2(2)
C56 C51 C45 120.2(2)
C23 C52 C30 119.12(19)
C49 C53 C47 119.8(2)
C56 C54 C55 120.3(2)
C16 C55 C54 119.3(2)
C54 C56 C51 120.0(2)

loop_
_geom_bond_atom_site_label_1
_geom_bond_atom_site_label_2
_geom_bond_distance
N1 C34 1.320(2)
N1 C12 1.377(2)
N2 C13 1.414(2)
N2 C15 1.424(2)
N2 C8 1.436(2)
C3 C8 1.399(3)
C3 C21 1.426(3)
C3 C9 1.436(2)
C4 C31 1.391(2)
C4 C11 1.395(2)
C4 C6 1.493(2)
N5 C34 1.387(2)
N5 C18 1.391(2)
N5 C16 1.442(2)
C6 C9 1.410(2)
C6 C17 1.410(2)
C7 C8 1.405(3)
C7 C26 1.424(3)
C7 C17 1.444(2)
C9 C10 1.430(3)
C10 C46 1.359(3)
C11 C19 1.378(2)
C12 C18 1.369(3)
C12 C32 1.439(3)
C13 C36 1.393(3)
C13 C25 1.397(2)
C14 C29 1.358(3)
C14 C17 1.428(2)
C15 C28 1.391(3)
C15 C22 1.393(2)
C16 C45 1.378(3)
C16 C55 1.378(3)
C18 C24 1.441(2)
C19 C20 1.391(2)
C20 C38 1.391(3)
C20 C34 1.474(2)
C21 C35 1.357(3)
C22 C39 1.388(3)
C23 C52 1.379(3)
C23 C36 1.383(3)
C24 C40 1.405(3)
C24 C33 1.425(3)
C25 C30 1.380(3)
C26 C37 1.356(3)
C27 C41 1.409(3)
C27 C32 1.418(3)
C27 C33 1.467(3)
C28 C48 1.377(3)
C29 C37 1.412(3)
C30 C52 1.382(3)
C31 C38 1.385(2)
C32 C49 1.401(3)
C33 C50 1.411(3)
C35 C46 1.413(3)
C39 C44 1.382(3)
C40 C43 1.373(3)
C41 C47 1.363(3)
C42 C50 1.365(3)
C42 C43 1.389(3)
C44 C48 1.383(3)
C45 C51 1.387(3)
C47 C53 1.394(3)
C49 C53 1.371(3)
C51 C56 1.378(3)
C54 C56 1.378(3)
C54 C55 1.387(3)
